data_1509888
loop_
_publ_author_name
'Gromilov, S.A.'
'Alekseev, V.I.'
'Baidina, I.A.'
'Khranenko, S.P.'
'Belyaev, A.V.'

_publ_section_title
;
 Configurations of (Pd (N O2)4)2- complex anion. Crystal structure of Ag4
 A2 (M (N O2)4)3 phases (M= Pd, Pt; A= K, Rb)
;
_journal_name_full 'Zhurnal Strukturnoi Khimii (Issue-No. from 1981)'
_journal_page_first 90
_journal_page_last 98
_journal_volume 44
_journal_year 2003
_chemical_formula_sum 'Ag4 N12 O24 Pd3 Rb2'
_chemical_name_systematic 'Ag4 Rb2 (Pd (N O2)4)3'
_space_group_IT_number 14
_symmetry_space_group_name_Hall '-P 2yn'
_symmetry_space_group_name_H-M 'P 1 21/n 1'
_cell_angle_alpha 90
_cell_angle_beta 98.52
_cell_angle_gamma 90
_cell_formula_units_Z 2
_cell_length_a 7.205
_cell_length_b 24.011
_cell_length_c 7.534
_cell_volume 1288.993
_citation_journal_id_ASTM ZSTKAI
_cod_data_source_file silver3-x_165.cif
_cod_data_source_block Ag4N12O24Pd3Rb2
_cod_original_sg_symbol_Hall '-P 2ybc (x-z,y,z)'
_cod_database_code 1509888

loop_
_symmetry_equiv_pos_as_xyz
x,y,z
-x+1/2,y+1/2,-z+1/2
-x,-y,-z
x-1/2,-y-1/2,z-1/2

loop_
_atom_site_label
_atom_site_type_symbol
_atom_site_fract_x
_atom_site_fract_y
_atom_site_fract_z
_atom_site_occupancy
_atom_site_U_iso_or_equiv
Ag2 Ag+1 0.8691 0.0281 0.1127 1 0.0
O11 O-2 0.0879 0.1027 0.27 1 0.0
O12 O-2 0.1125 0.1124 -0.0051 1 0.0
Pd2 Pd+2 0.3895 0.175 0.2229 1 0.0
O10 O-2 0.1574 0.2719 0.1986 1 0.0
Rb1 Rb+1 -0.0993 0.1336 0.5932 1 0.0
O5 O-2 0.5915 0.1126 -0.008 1 0.0
O2 O-2 0.4648 0.1136 0.5971 1 0.0
N6 N+3 0.1666 0.1237 0.151 1 0.0
O1 O-2 0.243 0.0621 0.6724 1 0.0
Pd1 Pd+2 0.5 0 0.5 1 0.0
N3 N+3 0.5687 0.117 0.1502 1 0.0
N2 N+3 0.3011 -0.0029 0.2786 1 0.0
O8 O-2 0.7717 0.2103 0.2975 1 0.0
O3 O-2 0.141 -0.0202 0.2929 1 0.0
N5 N+3 0.2128 0.2316 0.2984 1 0.0
O4 O-2 0.3392 0.0101 0.1304 1 0.0
O7 O-2 0.1586 0.2275 0.4428 1 0.0
O6 O-2 0.6606 0.0858 0.2636 1 0.0
Ag1 Ag+1 0.3904 0.1836 -0.1893 1 0.0
N4 N+3 0.6085 0.2281 0.2869 1 0.0
O9 O-2 0.5851 0.2785 0.3036 1 0.0
N1 N+3 0.3875 0.0673 0.6023 1 0.0
